data_7112097
loop_
_publ_author_name
'Amlan K. Pal'
'Philippe D. Ducharme'
'Garry S. Hanan'

_publ_section_title
;
 Enhanced stereoselectivity in a di-Ru(II) complex of an achiral
 bis-bidentate ligand
;
_journal_name_full Chem.Commun.
_journal_page_first 3303
_journal_paper_doi 10.1039/c3cc47856d
_journal_volume 50
_journal_year 2014
_chemical_formula_moiety 'C58 H58 N16 Ru2, 4(F6 P), 2(C2 H3 N)'
_chemical_formula_sum 'C62 H64 F24 N18 P4 Ru2'
_chemical_formula_weight 1843.33
_chemical_name_systematic
; 
 ? 
;
_space_group_IT_number 9
_symmetry_cell_setting monoclinic
_symmetry_space_group_name_Hall 'C -2yc'
_symmetry_space_group_name_H-M 'C 1 c 1'
_atom_sites_solution_hydrogens geom
_atom_sites_solution_primary direct
_atom_sites_solution_secondary difmap
_audit_creation_method SHELXL-97
_cell_angle_alpha 90.00
_cell_angle_beta 112.384(2)
_cell_angle_gamma 90.00
_cell_formula_units_Z 4
_cell_length_a 22.038(2)
_cell_length_b 14.0363(13)
_cell_length_c 25.925(3)
_cell_measurement_reflns_used 9344
_cell_measurement_temperature 150(2)
_cell_measurement_theta_max 69.21
_cell_measurement_theta_min 3.87
_cell_volume 7415.2(13)
_computing_cell_refinement 'Bruker SAINT'
_computing_data_collection 'Bruker APEX2'
_computing_data_reduction 'Bruker SAINT'
_computing_molecular_graphics 'Bruker SHELXTL'
_computing_publication_material 'Bruker SHELXTL'
_computing_structure_refinement 'SHELXL-97 (Sheldrick, 2008)'
_computing_structure_solution 'SHELXS-97 (Sheldrick, 2008)'
_diffrn_ambient_temperature 150(2)
_diffrn_measured_fraction_theta_full 0.995
_diffrn_measured_fraction_theta_max 0.995
_diffrn_measurement_device_type 'Bruker APEX-II CCD'
_diffrn_measurement_method '\f and \w scans'
_diffrn_radiation_monochromator graphite
_diffrn_radiation_source 'fine-focus sealed tube'
_diffrn_radiation_type CuK\a
_diffrn_radiation_wavelength 1.54178
_diffrn_reflns_av_R_equivalents 0.0597
_diffrn_reflns_av_sigmaI/netI 0.0364
_diffrn_reflns_limit_h_max 26
_diffrn_reflns_limit_h_min -26
_diffrn_reflns_limit_k_max 16
_diffrn_reflns_limit_k_min -12
_diffrn_reflns_limit_l_max 31
_diffrn_reflns_limit_l_min -31
_diffrn_reflns_number 108217
_diffrn_reflns_theta_full 69.69
_diffrn_reflns_theta_max 69.69
_diffrn_reflns_theta_min 3.69
_exptl_absorpt_coefficient_mu 5.136
_exptl_absorpt_correction_T_max 0.4938
_exptl_absorpt_correction_T_min 0.2593
_exptl_absorpt_correction_type multi-scan
_exptl_absorpt_process_details 'SHELXL-97 (Sheldrick, 2008)'
_exptl_crystal_colour red
_exptl_crystal_density_diffrn 1.651
_exptl_crystal_density_meas 1.651
_exptl_crystal_density_method 'not measured'
_exptl_crystal_description block
_exptl_crystal_F_000 3704
_exptl_crystal_size_max 0.36
_exptl_crystal_size_mid 0.16
_exptl_crystal_size_min 0.16
_refine_diff_density_max 0.980
_refine_diff_density_min -0.454
_refine_diff_density_rms 0.081
_refine_ls_abs_structure_details 'Flack H D (1983), Acta Cryst. A39, 876-881'
_refine_ls_abs_structure_Flack 0.108(5)
_refine_ls_extinction_method none
_refine_ls_goodness_of_fit_ref 1.052
_refine_ls_hydrogen_treatment constr
_refine_ls_matrix_type full
_refine_ls_number_parameters 993
_refine_ls_number_reflns 13692
_refine_ls_number_restraints 2
_refine_ls_restrained_S_all 1.052
_refine_ls_R_factor_all 0.0384
_refine_ls_R_factor_gt 0.0382
_refine_ls_shift/su_max 0.001
_refine_ls_shift/su_mean 0.000
_refine_ls_structure_factor_coef Fsqd
_refine_ls_weighting_details 'calc w=1/[\s^2^(Fo^2^)+(0.0742P)^2^+5.6891P] where P=(Fo^2^+2Fc^2^)/3'
_refine_ls_weighting_scheme calc
_refine_ls_wR_factor_gt 0.1008
_refine_ls_wR_factor_ref 0.1011
_reflns_number_gt 13608
_reflns_number_total 13692
_reflns_threshold_expression >2sigma(I)
_cod_data_source_file c3cc47856d2.cif
_cod_data_source_block amn101
_cod_original_sg_symbol_Hall C-2yc
_cod_original_sg_symbol_H-M Cc
_cod_database_code 7112097

loop_
_symmetry_equiv_pos_as_xyz
'x, y, z'
'x, -y, z+1/2'
'x+1/2, y+1/2, z'
'x+1/2, -y+1/2, z+1/2'

loop_
_atom_site_label
_atom_site_type_symbol
_atom_site_fract_x
_atom_site_fract_y
_atom_site_fract_z
_atom_site_U_iso_or_equiv
_atom_site_adp_type
_atom_site_occupancy
_atom_site_symmetry_multiplicity
_atom_site_calc_flag
_atom_site_refinement_flags
Ru1 Ru 0.333814(10) 0.434871(16) 0.121773(10) 0.02659(7) Uani 1 1 d .
Ru2 Ru 0.044447(11) 0.45481(2) 0.029862(10) 0.03257(7) Uani 1 1 d .
N1 N 0.24849(13) 0.4876(2) 0.05981(12) 0.0280(6) Uani 1 1 d .
N2 N 0.13211(14) 0.4935(2) 0.02242(12) 0.0303(6) Uani 1 1 d .
N3 N 0.37818(15) 0.56518(19) 0.14937(13) 0.0272(6) Uani 1 1 d .
N4 N 0.42351(15) 0.3926(2) 0.17938(13) 0.0318(6) Uani 1 1 d .
N5 N 0.29818(15) 0.4195(3) 0.18384(14) 0.0344(7) Uani 1 1 d .
N6 N 0.29359(15) 0.2991(2) 0.10441(14) 0.0372(7) Uani 1 1 d .
N7 N 0.31016(16) 0.5697(2) 0.01598(13) 0.0310(6) Uani 1 1 d .
N8 N 0.39734(16) 0.5212(3) -0.00760(15) 0.0399(7) Uani 1 1 d .
N9 N 0.37117(17) 0.4348(2) 0.05855(14) 0.0324(7) Uani 1 1 d .
N10 N 0.00590(15) 0.3872(2) -0.04646(13) 0.0331(6) Uani 1 1 d .
N11 N -0.04897(15) 0.4251(2) 0.02520(14) 0.0354(7) Uani 1 1 d .
N12 N 0.07559(16) 0.3308(3) 0.07510(15) 0.0469(9) Uani 1 1 d .
N13 N 0.07966(16) 0.5081(3) 0.10997(14) 0.0462(9) Uani 1 1 d .
N14 N 0.07302(16) 0.5692(2) -0.06429(13) 0.0328(6) Uani 1 1 d .
N15 N -0.01600(18) 0.6731(3) -0.09233(17) 0.0470(9) Uani 1 1 d .
N16 N 0.00986(16) 0.5848(3) -0.01040(15) 0.0383(7) Uani 1 1 d .
C1 C 0.18990(18) 0.4676(3) 0.06048(15) 0.0297(7) Uani 1 1 d .
H1 H 0.1892 0.4314 0.0912 0.036 Uiso 1 1 calc R
C2 C 0.13232(18) 0.5463(2) -0.02132(15) 0.0302(7) Uani 1 1 d .
C3 C 0.19173(19) 0.5713(3) -0.02436(15) 0.0322(7) Uani 1 1 d .
H3 H 0.1926 0.6094 -0.0544 0.039 Uiso 1 1 calc R
C4 C 0.24949(17) 0.5406(2) 0.01641(15) 0.0293(7) Uani 1 1 d .
C5 C 0.34952(18) 0.6517(2) 0.13640(15) 0.0311(7) Uani 1 1 d .
H5 H 0.3047 0.6549 0.1119 0.037 Uiso 1 1 calc R
C6 C 0.3821(2) 0.7347(3) 0.15689(18) 0.0407(8) Uani 1 1 d .
H6 H 0.3603 0.7943 0.1467 0.049 Uiso 1 1 calc R
C7 C 0.4474(2) 0.7308(3) 0.1927(2) 0.0547(12) Uani 1 1 d .
H7 H 0.4715 0.7875 0.2068 0.066 Uiso 1 1 calc R
C8 C 0.4765(2) 0.6426(3) 0.2073(2) 0.0521(12) Uani 1 1 d .
H8 H 0.5209 0.6381 0.2327 0.062 Uiso 1 1 calc R
C9 C 0.44144(19) 0.5609(3) 0.18524(17) 0.0337(8) Uani 1 1 d .
C10 C 0.46732(19) 0.4644(3) 0.20122(17) 0.0338(8) Uani 1 1 d .
C11 C 0.5316(2) 0.4444(3) 0.2369(2) 0.0474(11) Uani 1 1 d .
H11 H 0.5622 0.4949 0.2505 0.057 Uiso 1 1 calc R
C12 C 0.5508(2) 0.3528(3) 0.2525(2) 0.0485(10) Uani 1 1 d .
H12 H 0.5945 0.3391 0.2772 0.058 Uiso 1 1 calc R
C13 C 0.5053(2) 0.2798(3) 0.23140(19) 0.0429(9) Uani 1 1 d .
H13 H 0.5171 0.2155 0.2418 0.052 Uiso 1 1 calc R
C14 C 0.44274(19) 0.3027(3) 0.19516(17) 0.0374(8) Uani 1 1 d .
H14 H 0.4118 0.2527 0.1807 0.045 Uiso 1 1 calc R
C15 C 0.2992(2) 0.4857(3) 0.22114(17) 0.0418(9) Uani 1 1 d .
H15 H 0.3108 0.5491 0.2158 0.050 Uiso 1 1 calc R
C16 C 0.2840(2) 0.4659(4) 0.2677(2) 0.0552(12) Uani 1 1 d .
H16 H 0.2847 0.5144 0.2935 0.066 Uiso 1 1 calc R
C17 C 0.2679(3) 0.3732(5) 0.2746(2) 0.0648(15) Uani 1 1 d .
H17 H 0.2575 0.3569 0.3059 0.078 Uiso 1 1 calc R
C18 C 0.2666(2) 0.3041(4) 0.23667(19) 0.0554(12) Uani 1 1 d .
H18 H 0.2559 0.2402 0.2418 0.066 Uiso 1 1 calc R
C19 C 0.28123(19) 0.3287(3) 0.19073(17) 0.0417(9) Uani 1 1 d .
C20 C 0.27705(18) 0.2619(3) 0.14537(17) 0.0407(9) Uani 1 1 d .
C21 C 0.2547(2) 0.1684(3) 0.1415(2) 0.0559(13) Uani 1 1 d .
H21 H 0.2440 0.1418 0.1707 0.067 Uiso 1 1 calc R
C22 C 0.2481(3) 0.1145(3) 0.0955(3) 0.0701(17) Uani 1 1 d .
H22 H 0.2343 0.0500 0.0929 0.084 Uiso 1 1 calc R
C23 C 0.2620(3) 0.1559(3) 0.0530(3) 0.0597(13) Uani 1 1 d .
H23 H 0.2558 0.1210 0.0199 0.072 Uiso 1 1 calc R
C24 C 0.2851(2) 0.2485(3) 0.05870(19) 0.0442(9) Uani 1 1 d .
H24 H 0.2951 0.2765 0.0295 0.053 Uiso 1 1 calc R
C25 C 0.03913(19) 0.3570(3) -0.07715(16) 0.0371(8) Uani 1 1 d .
H25 H 0.0854 0.3655 -0.0630 0.045 Uiso 1 1 calc R
C26 C 0.0089(2) 0.3138(3) -0.12877(17) 0.0437(9) Uani 1 1 d .
H26 H 0.0338 0.2929 -0.1495 0.052 Uiso 1 1 calc R
C27 C -0.0581(2) 0.3019(3) -0.14919(17) 0.0458(9) Uani 1 1 d .
H27 H -0.0803 0.2743 -0.1849 0.055 Uiso 1 1 calc R
C28 C -0.0927(2) 0.3302(3) -0.11760(17) 0.0439(9) Uani 1 1 d .
H28 H -0.1389 0.3210 -0.1310 0.053 Uiso 1 1 calc R
C29 C -0.05979(17) 0.3724(3) -0.06582(16) 0.0336(7) Uani 1 1 d .
C30 C -0.09043(18) 0.3973(3) -0.02643(16) 0.0346(7) Uani 1 1 d .
C31 C -0.15776(18) 0.3909(3) -0.03892(17) 0.0387(8) Uani 1 1 d .
H31 H -0.1868 0.3728 -0.0753 0.046 Uiso 1 1 calc R
C32 C -0.18212(19) 0.4111(3) 0.00182(18) 0.0414(8) Uani 1 1 d .
H32 H -0.2279 0.4081 -0.0063 0.050 Uiso 1 1 calc R
C33 C -0.1387(2) 0.4355(3) 0.05447(19) 0.0419(9) Uani 1 1 d .
H33 H -0.1541 0.4470 0.0835 0.050 Uiso 1 1 calc R
C34 C -0.0734(2) 0.4430(3) 0.06447(19) 0.0423(9) Uani 1 1 d .
H34 H -0.0441 0.4617 0.1006 0.051 Uiso 1 1 calc R
C35 C 0.0758(2) 0.2428(4) 0.0540(2) 0.0578(12) Uani 1 1 d .
H35 H 0.0685 0.2367 0.0156 0.069 Uiso 1 1 calc R
C36 C 0.0862(3) 0.1620(5) 0.0858(3) 0.078(2) Uani 1 1 d .
H36 H 0.0846 0.1014 0.0691 0.094 Uiso 1 1 calc R
C37 C 0.0986(3) 0.1678(5) 0.1408(3) 0.083(2) Uani 1 1 d .
H37 H 0.1061 0.1121 0.1632 0.099 Uiso 1 1 calc R
C38 C 0.1000(3) 0.2565(6) 0.1635(2) 0.076(2) Uani 1 1 d .
H38 H 0.1086 0.2618 0.2021 0.092 Uiso 1 1 calc R
C39 C 0.0890(2) 0.3405(4) 0.1309(2) 0.0548(12) Uani 1 1 d .
C40 C 0.0936(2) 0.4379(5) 0.1506(2) 0.0581(14) Uani 1 1 d .
C41 C 0.1134(3) 0.4641(7) 0.2060(2) 0.078(2) Uani 1 1 d .
H41 H 0.1214 0.4164 0.2339 0.094 Uiso 1 1 calc R
C42 C 0.1213(3) 0.5558(7) 0.2208(3) 0.087(3) Uani 1 1 d .
H42 H 0.1345 0.5728 0.2590 0.104 Uiso 1 1 calc R
C43 C 0.1101(3) 0.6281(6) 0.1801(3) 0.078(2) Uani 1 1 d .
H43 H 0.1163 0.6936 0.1899 0.094 Uiso 1 1 calc R
C44 C 0.0896(2) 0.5981(4) 0.1248(2) 0.0558(12) Uani 1 1 d .
H44 H 0.0825 0.6448 0.0966 0.067 Uiso 1 1 calc R
C45 C 0.31288(19) 0.6578(3) -0.01331(17) 0.0368(8) Uani 1 1 d .
H45A H 0.3526 0.6946 0.0089 0.044 Uiso 1 1 calc R
H45B H 0.2739 0.6976 -0.0184 0.044 Uiso 1 1 calc R
C46 C 0.3145(2) 0.6326(3) -0.06955(18) 0.0443(9) Uani 1 1 d .
H46A H 0.2758 0.5937 -0.0913 0.053 Uiso 1 1 calc R
H46B H 0.3140 0.6913 -0.0909 0.053 Uiso 1 1 calc R
C47 C 0.3767(3) 0.5772(4) -0.0590(2) 0.0549(12) Uani 1 1 d .
H47A H 0.3698 0.5338 -0.0909 0.066 Uiso 1 1 calc R
H47B H 0.4122 0.6221 -0.0569 0.066 Uiso 1 1 calc R
C48 C 0.4601(2) 0.4709(4) 0.0048(2) 0.0526(11) Uani 1 1 d .
H48A H 0.4948 0.5179 0.0082 0.063 Uiso 1 1 calc R
H48B H 0.4559 0.4276 -0.0265 0.063 Uiso 1 1 calc R
C49 C 0.4796(2) 0.4142(4) 0.0577(2) 0.0491(10) Uani 1 1 d .
H49A H 0.4973 0.4570 0.0904 0.059 Uiso 1 1 calc R
H49B H 0.5140 0.3674 0.0595 0.059 Uiso 1 1 calc R
C50 C 0.4194(2) 0.3636(3) 0.05773(18) 0.0413(8) Uani 1 1 d .
H50A H 0.4006 0.3233 0.0240 0.050 Uiso 1 1 calc R
H50B H 0.4312 0.3220 0.0909 0.050 Uiso 1 1 calc R
C51 C 0.36086(17) 0.5044(3) 0.02294(15) 0.0320(7) Uani 1 1 d .
C52 C 0.0711(2) 0.5790(3) -0.12166(16) 0.0439(9) Uani 1 1 d .
H52A H 0.0328 0.5443 -0.1482 0.053 Uiso 1 1 calc R
H52B H 0.1115 0.5521 -0.1240 0.053 Uiso 1 1 calc R
C53 C 0.0658(3) 0.6836(4) -0.1356(2) 0.0608(12) Uani 1 1 d .
H53A H 0.0664 0.6932 -0.1732 0.073 Uiso 1 1 calc R
H53B H 0.1036 0.7182 -0.1083 0.073 Uiso 1 1 calc R
C54 C 0.0026(3) 0.7214(4) -0.1339(2) 0.0634(13) Uani 1 1 d .
H54A H 0.0075 0.7904 -0.1254 0.076 Uiso 1 1 calc R
H54B H -0.0329 0.7134 -0.1711 0.076 Uiso 1 1 calc R
C55 C -0.0802(2) 0.7041(4) -0.0923(3) 0.0626(14) Uani 1 1 d .
H55A H -0.1143 0.6940 -0.1300 0.075 Uiso 1 1 calc R
H55B H -0.0783 0.7732 -0.0842 0.075 Uiso 1 1 calc R
C56 C -0.0997(2) 0.6526(4) -0.0510(2) 0.0564(12) Uani 1 1 d .
H56A H -0.1179 0.5892 -0.0656 0.068 Uiso 1 1 calc R
H56B H -0.1337 0.6891 -0.0431 0.068 Uiso 1 1 calc R
C57 C -0.0386(2) 0.6418(3) 0.0018(2) 0.0471(10) Uani 1 1 d .
H57A H -0.0202 0.7053 0.0158 0.057 Uiso 1 1 calc R
H57B H -0.0500 0.6101 0.0311 0.057 Uiso 1 1 calc R
C58 C 0.02068(18) 0.6106(3) -0.05388(17) 0.0378(8) Uani 1 1 d .
P1 P 0.16247(5) 0.81850(8) 0.05299(6) 0.0485(3) Uani 1 1 d .
F1 F 0.14375(18) 0.8282(3) 0.10594(15) 0.0776(9) Uani 1 1 d .
F2 F 0.18687(19) 0.7110(2) 0.07112(18) 0.0745(8) Uani 1 1 d .
F3 F 0.09134(14) 0.7786(3) 0.01828(15) 0.0698(8) Uani 1 1 d .
F4 F 0.17964(19) 0.8063(3) -0.00093(17) 0.0823(10) Uani 1 1 d .
F5 F 0.1374(2) 0.9233(3) 0.0359(2) 0.0925(13) Uani 1 1 d .
F6 F 0.23389(16) 0.8575(3) 0.08793(19) 0.0865(11) Uani 1 1 d .
P2 P 0.18046(5) 0.14165(10) 0.32485(5) 0.0505(3) Uani 1 1 d .
F7 F 0.20240(14) 0.1873(3) 0.38544(12) 0.0618(7) Uani 1 1 d .
F8 F 0.10925(14) 0.1214(2) 0.32415(14) 0.0636(7) Uani 1 1 d .
F9 F 0.15566(16) 0.2446(2) 0.29771(14) 0.0678(8) Uani 1 1 d .
F10 F 0.15815(17) 0.0972(3) 0.26307(14) 0.0779(10) Uani 1 1 d .
F11 F 0.25046(14) 0.1654(3) 0.32465(13) 0.0690(9) Uani 1 1 d .
F12 F 0.20500(18) 0.0401(2) 0.35114(16) 0.0684(8) Uani 1 1 d .
P3 P 0.42097(7) 0.01626(8) 0.22139(5) 0.0529(3) Uani 1 1 d .
F13 F 0.3793(2) 0.0922(3) 0.23769(16) 0.0892(12) Uani 1 1 d .
F14 F 0.4207(2) 0.0849(2) 0.17166(14) 0.0816(11) Uani 1 1 d .
F15 F 0.35534(19) -0.0342(2) 0.17948(14) 0.0695(9) Uani 1 1 d .
F16 F 0.4631(2) -0.0565(2) 0.2010(2) 0.0800(11) Uani 1 1 d .
F17 F 0.4219(2) -0.0533(3) 0.26916(17) 0.0907(13) Uani 1 1 d .
F18 F 0.48698(18) 0.0652(2) 0.26258(14) 0.0663(9) Uani 1 1 d .
P4 P 0.22159(6) 0.66641(8) 0.38896(5) 0.0463(2) Uani 1 1 d .
F19 F 0.1940(2) 0.6432(3) 0.43675(19) 0.0929(12) Uani 1 1 d .
F20 F 0.2384(2) 0.7696(3) 0.4136(2) 0.0940(12) Uani 1 1 d .
F21 F 0.1518(2) 0.6985(4) 0.3478(2) 0.1134(17) Uani 1 1 d .
F22 F 0.2474(4) 0.6878(5) 0.3429(2) 0.133(2) Uani 1 1 d .
F23 F 0.2063(3) 0.5595(3) 0.3669(2) 0.0968(14) Uani 1 1 d .
F24 F 0.2913(2) 0.6340(4) 0.43219(19) 0.0989(13) Uani 1 1 d .
N17 N 0.5396(6) 0.3860(7) 0.4451(5) 0.143(4) Uani 1 1 d .
C59 C 0.6261(5) 0.4505(8) 0.4158(4) 0.107(3) Uani 1 1 d .
H59A H 0.6419 0.3978 0.3995 0.161 Uiso 1 1 calc R
H59B H 0.6623 0.4751 0.4485 0.161 Uiso 1 1 calc R
H59C H 0.6091 0.5015 0.3882 0.161 Uiso 1 1 calc R
C60 C 0.5774(5) 0.4188(6) 0.4315(4) 0.092(2) Uani 1 1 d .
N18 N 0.3194(6) 0.7156(6) 0.2557(4) 0.132(4) Uani 1 1 d .
C61 C 0.2600(6) 0.8797(10) 0.2464(6) 0.131(4) Uani 1 1 d .
H61A H 0.2643 0.8996 0.2839 0.197 Uiso 1 1 calc R
H61B H 0.2134 0.8756 0.2222 0.197 Uiso 1 1 calc R
H61C H 0.2817 0.9264 0.2311 0.197 Uiso 1 1 calc R
C62 C 0.2895(6) 0.7904(8) 0.2494(4) 0.106(3) Uani 1 1 d .

loop_
_atom_site_aniso_label
_atom_site_aniso_U_11
_atom_site_aniso_U_22
_atom_site_aniso_U_33
_atom_site_aniso_U_23
_atom_site_aniso_U_13
_atom_site_aniso_U_12
Ru1 0.02146(12) 0.01819(11) 0.03578(13) 0.00052(9) 0.00602(10) -0.00118(9)
Ru2 0.02065(13) 0.03969(14) 0.03288(14) -0.00125(11) 0.00514(10) -0.00472(11)
N1 0.0216(13) 0.0254(14) 0.0332(14) -0.0012(11) 0.0060(11) 0.0000(11)
N2 0.0228(14) 0.0302(15) 0.0340(14) -0.0029(12) 0.0062(11) -0.0048(12)
N3 0.0204(14) 0.0205(14) 0.0373(15) -0.0001(10) 0.0072(12) 0.0020(10)
N4 0.0273(14) 0.0229(14) 0.0420(16) 0.0021(12) 0.0096(12) -0.0018(11)
N5 0.0236(14) 0.0371(16) 0.0369(16) 0.0055(13) 0.0051(12) -0.0062(12)
N6 0.0290(15) 0.0265(15) 0.0455(17) 0.0034(13) 0.0023(13) -0.0030(12)
N7 0.0272(16) 0.0270(15) 0.0388(16) 0.0028(11) 0.0127(13) 0.0024(11)
N8 0.0326(17) 0.0424(18) 0.0484(18) -0.0023(15) 0.0197(14) 0.0007(14)
N9 0.0321(16) 0.0237(15) 0.0416(17) -0.0030(11) 0.0143(14) 0.0044(11)
N10 0.0275(14) 0.0292(15) 0.0373(15) 0.0025(12) 0.0063(12) -0.0013(12)
N11 0.0249(15) 0.0401(17) 0.0386(16) -0.0012(13) 0.0092(13) -0.0062(13)
N12 0.0216(15) 0.059(2) 0.0481(19) 0.0172(17) -0.0004(13) -0.0087(15)
N13 0.0245(15) 0.076(3) 0.0370(16) -0.0083(17) 0.0100(13) -0.0133(16)
N14 0.0280(16) 0.0353(17) 0.0303(15) 0.0013(11) 0.0057(12) 0.0007(12)
N15 0.0324(17) 0.0370(19) 0.056(2) -0.0002(15) -0.0010(15) 0.0032(14)
N16 0.0248(15) 0.0375(17) 0.0495(19) -0.0127(15) 0.0106(14) -0.0040(14)
C1 0.0242(16) 0.0284(17) 0.0329(17) -0.0025(13) 0.0068(14) -0.0037(13)
C2 0.0235(17) 0.0296(17) 0.0334(17) -0.0031(13) 0.0062(14) -0.0002(13)
C3 0.0293(18) 0.0315(18) 0.0333(17) 0.0044(13) 0.0092(14) 0.0034(14)
C4 0.0229(17) 0.0271(16) 0.0381(18) -0.0003(13) 0.0119(14) 0.0010(13)
C5 0.0325(18) 0.0205(15) 0.0391(18) 0.0010(13) 0.0125(14) 0.0028(13)
C6 0.046(2) 0.0209(17) 0.052(2) 0.0022(15) 0.0161(18) 0.0042(15)
C7 0.043(2) 0.024(2) 0.080(3) -0.0067(19) 0.005(2) -0.0075(17)
C8 0.032(2) 0.029(2) 0.076(3) -0.0011(19) -0.001(2) -0.0068(16)
C9 0.0279(18) 0.0262(18) 0.043(2) -0.0006(13) 0.0090(16) 0.0008(13)
C10 0.0306(19) 0.0242(18) 0.0421(19) 0.0001(14) 0.0087(15) -0.0008(14)
C11 0.032(2) 0.032(2) 0.060(3) 0.0022(17) -0.0029(19) 0.0000(15)
C12 0.0304(19) 0.039(2) 0.063(3) 0.0048(19) 0.0022(17) 0.0059(17)
C13 0.039(2) 0.0243(18) 0.059(2) 0.0120(16) 0.0106(18) 0.0084(15)
C14 0.0329(18) 0.0212(17) 0.050(2) 0.0015(14) 0.0067(16) 0.0005(14)
C15 0.036(2) 0.048(2) 0.041(2) -0.0010(17) 0.0151(16) -0.0073(18)
C16 0.042(2) 0.082(4) 0.040(2) -0.001(2) 0.0142(19) -0.011(2)
C17 0.051(3) 0.097(4) 0.043(2) 0.013(3) 0.014(2) -0.026(3)
C18 0.050(2) 0.063(3) 0.046(2) 0.017(2) 0.0094(19) -0.021(2)
C19 0.0316(19) 0.039(2) 0.043(2) 0.0125(16) 0.0024(15) -0.0075(16)
C20 0.0269(17) 0.0325(19) 0.051(2) 0.0127(16) 0.0020(15) -0.0020(15)
C21 0.041(2) 0.031(2) 0.078(3) 0.016(2) 0.003(2) -0.0104(18)
C22 0.051(3) 0.024(2) 0.106(4) 0.005(2) -0.003(3) -0.0135(19)
C23 0.049(3) 0.030(2) 0.082(3) -0.007(2) 0.004(2) -0.0045(19)
C24 0.039(2) 0.0241(18) 0.056(2) -0.0070(16) 0.0024(17) -0.0034(15)
C25 0.0311(18) 0.0352(19) 0.0430(19) -0.0018(15) 0.0118(15) -0.0023(15)
C26 0.048(2) 0.040(2) 0.042(2) -0.0003(16) 0.0163(17) -0.0018(18)
C27 0.049(2) 0.045(2) 0.0375(19) -0.0043(17) 0.0101(17) -0.0105(19)
C28 0.035(2) 0.048(2) 0.0371(19) 0.0009(17) 0.0012(15) -0.0099(17)
C29 0.0255(16) 0.0311(17) 0.0376(17) 0.0062(14) 0.0047(14) -0.0022(13)
C30 0.0270(17) 0.0301(19) 0.0398(18) 0.0024(14) 0.0052(14) -0.0033(14)
C31 0.0220(16) 0.040(2) 0.049(2) -0.0013(16) 0.0071(15) -0.0030(15)
C32 0.0239(17) 0.040(2) 0.054(2) 0.0026(18) 0.0078(16) -0.0023(16)
C33 0.035(2) 0.043(2) 0.050(2) 0.0021(16) 0.0185(18) -0.0014(16)
C34 0.0267(19) 0.056(3) 0.041(2) -0.0013(16) 0.0102(16) -0.0044(16)
C35 0.039(2) 0.047(3) 0.073(3) 0.019(2) 0.005(2) -0.009(2)
C36 0.048(3) 0.068(4) 0.093(4) 0.036(3) -0.001(3) -0.014(3)
C37 0.049(3) 0.079(4) 0.094(5) 0.046(4) -0.002(3) -0.021(3)
C38 0.047(3) 0.112(6) 0.053(3) 0.038(3) 0.000(2) -0.022(3)
C39 0.0263(19) 0.076(3) 0.052(2) 0.020(2) 0.0031(17) -0.014(2)
C40 0.024(2) 0.107(5) 0.038(2) 0.014(2) 0.0060(17) -0.011(2)
C41 0.044(3) 0.147(7) 0.039(3) -0.012(3) 0.011(2) -0.012(3)
C42 0.045(3) 0.174(9) 0.040(3) -0.016(4) 0.014(2) -0.003(4)
C43 0.041(3) 0.120(5) 0.075(4) -0.048(4) 0.023(3) -0.017(3)
C44 0.036(2) 0.079(4) 0.053(3) -0.024(2) 0.018(2) -0.018(2)
C45 0.0344(19) 0.0263(17) 0.051(2) 0.0056(15) 0.0173(16) -0.0042(14)
C46 0.042(2) 0.046(2) 0.048(2) 0.0099(18) 0.0217(18) 0.0010(18)
C47 0.056(3) 0.068(3) 0.054(3) 0.008(2) 0.036(2) 0.007(2)
C48 0.038(2) 0.062(3) 0.065(3) -0.012(2) 0.029(2) 0.000(2)
C49 0.032(2) 0.050(2) 0.066(3) -0.006(2) 0.0193(19) 0.0108(19)
C50 0.037(2) 0.0325(19) 0.054(2) -0.0077(16) 0.0164(17) 0.0106(16)
C51 0.0265(17) 0.0281(17) 0.0421(18) -0.0069(14) 0.0138(14) -0.0031(14)
C52 0.042(2) 0.054(2) 0.0300(18) 0.0013(16) 0.0076(16) -0.0001(19)
C53 0.055(3) 0.067(3) 0.050(2) 0.015(2) 0.008(2) -0.001(2)
C54 0.063(3) 0.049(3) 0.065(3) 0.015(2) 0.010(2) 0.006(2)
C55 0.038(2) 0.052(3) 0.082(3) 0.002(2) 0.004(2) 0.017(2)
C56 0.032(2) 0.045(2) 0.084(3) -0.011(2) 0.012(2) 0.0055(19)
C57 0.0282(19) 0.043(2) 0.069(3) -0.0119(19) 0.0172(18) 0.0008(17)
C58 0.0254(17) 0.0329(19) 0.046(2) -0.0064(15) 0.0028(15) 0.0006(15)
P1 0.0333(5) 0.0426(6) 0.0692(7) -0.0101(5) 0.0190(5) -0.0060(4)
F1 0.071(2) 0.090(2) 0.075(2) -0.0146(18) 0.0314(17) 0.0105(18)
F2 0.0667(18) 0.0582(18) 0.101(2) -0.0022(17) 0.0349(17) 0.0080(16)
F3 0.0411(14) 0.079(2) 0.084(2) -0.0146(17) 0.0184(14) -0.0141(14)
F4 0.075(2) 0.096(3) 0.092(2) -0.004(2) 0.049(2) -0.015(2)
F5 0.106(3) 0.0454(18) 0.115(3) 0.0001(18) 0.030(3) 0.0027(19)
F6 0.0426(17) 0.092(3) 0.109(3) -0.019(2) 0.0113(17) -0.0176(17)
P2 0.0356(5) 0.0607(7) 0.0458(5) 0.0095(5) 0.0051(4) -0.0107(5)
F7 0.0432(14) 0.079(2) 0.0519(15) 0.0087(14) 0.0053(12) -0.0005(14)
F8 0.0433(15) 0.0649(18) 0.0727(18) 0.0004(15) 0.0109(13) -0.0100(13)
F9 0.0577(17) 0.069(2) 0.0695(17) 0.0235(15) 0.0163(14) 0.0014(15)
F10 0.0586(19) 0.105(3) 0.0580(18) 0.0017(19) 0.0081(14) -0.002(2)
F11 0.0414(15) 0.093(2) 0.0615(17) 0.0222(16) 0.0067(13) -0.0131(15)
F12 0.0627(19) 0.0591(18) 0.084(2) 0.0175(15) 0.0283(17) -0.0024(14)
P3 0.0665(8) 0.0266(5) 0.0546(6) -0.0010(4) 0.0106(5) 0.0003(5)
F13 0.086(3) 0.089(2) 0.067(2) -0.0319(19) 0.0013(18) 0.029(2)
F14 0.128(3) 0.0415(15) 0.0595(17) -0.0024(14) 0.0183(19) -0.0196(19)
F15 0.078(2) 0.0559(17) 0.0610(18) -0.0124(14) 0.0119(16) -0.0125(16)
F16 0.087(3) 0.0351(15) 0.119(3) -0.0118(15) 0.040(2) -0.0005(14)
F17 0.071(2) 0.101(3) 0.075(2) 0.036(2) -0.0011(19) -0.026(2)
F18 0.070(2) 0.0451(16) 0.0642(18) 0.0024(12) 0.0040(15) -0.0088(13)
P4 0.0429(5) 0.0407(6) 0.0502(6) 0.0091(4) 0.0121(5) -0.0032(4)
F19 0.090(3) 0.102(3) 0.098(3) 0.011(2) 0.049(2) -0.019(2)
F20 0.091(3) 0.057(2) 0.124(3) -0.002(2) 0.029(2) -0.0123(19)
F21 0.068(2) 0.102(3) 0.124(4) 0.012(3) -0.016(2) 0.015(2)
F22 0.174(5) 0.152(5) 0.110(4) 0.019(3) 0.096(4) -0.019(4)
F23 0.124(4) 0.055(2) 0.089(3) -0.0070(17) 0.015(3) -0.006(2)
F24 0.065(2) 0.112(3) 0.093(3) 0.001(2) 0.001(2) 0.015(2)
N17 0.170(9) 0.107(6) 0.210(10) -0.053(6) 0.138(9) -0.039(6)
C59 0.097(6) 0.131(8) 0.092(6) -0.002(5) 0.035(5) 0.003(5)
C60 0.113(6) 0.081(4) 0.109(6) -0.024(4) 0.073(5) -0.026(4)
N18 0.227(11) 0.093(5) 0.132(6) -0.031(5) 0.129(8) -0.044(6)
C61 0.118(8) 0.139(10) 0.133(8) -0.017(7) 0.043(7) -0.017(7)
C62 0.144(8) 0.100(6) 0.099(5) -0.039(5) 0.074(6) -0.051(6)

loop_
_atom_type_symbol
_atom_type_description
_atom_type_scat_dispersion_real
_atom_type_scat_dispersion_imag
_atom_type_scat_source
C C 0.0181 0.0091 'International Tables Vol C Tables 4.2.6.8 and 6.1.1.4'
H H 0.0000 0.0000 'International Tables Vol C Tables 4.2.6.8 and 6.1.1.4'
F F 0.0727 0.0534 'International Tables Vol C Tables 4.2.6.8 and 6.1.1.4'
N N 0.0311 0.0180 'International Tables Vol C Tables 4.2.6.8 and 6.1.1.4'
P P 0.2955 0.4335 'International Tables Vol C Tables 4.2.6.8 and 6.1.1.4'
Ru Ru 0.0552 3.2960 'International Tables Vol C Tables 4.2.6.8 and 6.1.1.4'

loop_
_geom_angle_atom_site_label_1
_geom_angle_atom_site_label_2
_geom_angle_atom_site_label_3
_geom_angle
N5 Ru1 N4 87.09(12)
N5 Ru1 N3 95.36(13)
N4 Ru1 N3 78.87(12)
N5 Ru1 N6 79.30(14)
N4 Ru1 N6 96.06(12)
N3 Ru1 N6 172.89(13)
N5 Ru1 N1 97.99(12)
N4 Ru1 N1 173.76(11)
N3 Ru1 N1 96.97(12)
N6 Ru1 N1 88.48(12)
N5 Ru1 N9 173.91(13)
N4 Ru1 N9 90.72(13)
N3 Ru1 N9 89.79(12)
N6 Ru1 N9 95.30(13)
N1 Ru1 N9 84.57(12)
N11 Ru2 N13 96.72(13)
N11 Ru2 N10 79.23(13)
N13 Ru2 N10 173.16(14)
N11 Ru2 N12 88.36(13)
N13 Ru2 N12 79.49(17)
N10 Ru2 N12 94.80(14)
N11 Ru2 N2 171.27(13)
N13 Ru2 N2 89.55(12)
N10 Ru2 N2 95.08(12)
N12 Ru2 N2 98.78(13)
N11 Ru2 N16 88.92(13)
N13 Ru2 N16 96.41(16)
N10 Ru2 N16 89.07(13)
N12 Ru2 N16 174.78(16)
N2 Ru2 N16 84.34(12)
C1 N1 C4 116.7(3)
C1 N1 Ru1 120.7(2)
C4 N1 Ru1 122.6(2)
C1 N2 C2 117.5(3)
C1 N2 Ru2 121.3(2)
C2 N2 Ru2 121.2(2)
C5 N3 C9 118.3(3)
C5 N3 Ru1 126.4(2)
C9 N3 Ru1 115.2(2)
C14 N4 C10 118.5(3)
C14 N4 Ru1 126.5(3)
C10 N4 Ru1 115.0(2)
C15 N5 C19 119.2(4)
C15 N5 Ru1 126.0(3)
C19 N5 Ru1 114.1(3)
C24 N6 C20 120.3(4)
C24 N6 Ru1 125.8(3)
C20 N6 Ru1 113.9(3)
C4 N7 C51 121.7(3)
C4 N7 C45 118.5(3)
C51 N7 C45 115.5(3)
C51 N8 C47 125.6(4)
C51 N8 C48 120.5(4)
C47 N8 C48 113.3(4)
C51 N9 C50 115.6(3)
C51 N9 Ru1 122.6(2)
C50 N9 Ru1 121.0(3)
C25 N10 C29 118.7(3)
C25 N10 Ru2 126.6(3)
C29 N10 Ru2 114.7(3)
C34 N11 C30 119.1(3)
C34 N11 Ru2 126.7(3)
C30 N11 Ru2 113.5(3)
C35 N12 C39 119.1(4)
C35 N12 Ru2 126.3(3)
C39 N12 Ru2 114.1(4)
C44 N13 C40 119.8(4)
C44 N13 Ru2 126.9(4)
C40 N13 Ru2 113.3(4)
C2 N14 C58 122.0(3)
C2 N14 C52 119.0(3)
C58 N14 C52 116.3(3)
C58 N15 C54 126.4(4)
C58 N15 C55 119.8(4)
C54 N15 C55 113.7(4)
C58 N16 C57 115.4(4)
C58 N16 Ru2 121.8(3)
C57 N16 Ru2 121.7(3)
N1 C1 N2 126.4(3)
N1 C1 H1 116.8
N2 C1 H1 116.8
N2 C2 C3 119.3(3)
N2 C2 N14 119.6(3)
C3 C2 N14 121.0(3)
C4 C3 C2 119.6(3)
C4 C3 H3 120.2
C2 C3 H3 120.2
N1 C4 C3 120.4(3)
N1 C4 N7 118.9(3)
C3 C4 N7 120.6(3)
N3 C5 C6 122.9(3)
N3 C5 H5 118.5
C6 C5 H5 118.5
C5 C6 C7 119.0(4)
C5 C6 H6 120.5
C7 C6 H6 120.5
C8 C7 C6 118.5(4)
C8 C7 H7 120.8
C6 C7 H7 120.8
C7 C8 C9 120.2(4)
C7 C8 H8 119.9
C9 C8 H8 119.9
N3 C9 C8 121.1(3)
N3 C9 C10 115.1(3)
C8 C9 C10 123.7(4)
N4 C10 C11 120.5(3)
N4 C10 C9 115.3(3)
C11 C10 C9 124.1(4)
C12 C11 C10 120.6(4)
C12 C11 H11 119.7
C10 C11 H11 119.7
C11 C12 C13 118.6(4)
C11 C12 H12 120.7
C13 C12 H12 120.7
C14 C13 C12 118.8(4)
C14 C13 H13 120.6
C12 C13 H13 120.6
N4 C14 C13 122.9(4)
N4 C14 H14 118.5
C13 C14 H14 118.5
N5 C15 C16 122.9(5)
N5 C15 H15 118.5
C16 C15 H15 118.5
C17 C16 C15 117.2(5)
C17 C16 H16 121.4
C15 C16 H16 121.4
C18 C17 C16 120.6(4)
C18 C17 H17 119.7
C16 C17 H17 119.7
C17 C18 C19 119.4(5)
C17 C18 H18 120.3
C19 C18 H18 120.3
N5 C19 C18 120.7(4)
N5 C19 C20 115.3(4)
C18 C19 C20 124.0(4)
N6 C20 C21 120.1(4)
N6 C20 C19 115.2(3)
C21 C20 C19 124.6(4)
C22 C21 C20 119.9(5)
C22 C21 H21 120.0
C20 C21 H21 120.0
C21 C22 C23 118.7(4)
C21 C22 H22 120.6
C23 C22 H22 120.6
C22 C23 C24 119.6(5)
C22 C23 H23 120.2
C24 C23 H23 120.2
N6 C24 C23 121.2(5)
N6 C24 H24 119.4
C23 C24 H24 119.4
N10 C25 C26 122.7(4)
N10 C25 H25 118.6
C26 C25 H25 118.6
C27 C26 C25 118.4(4)
C27 C26 H26 120.8
C25 C26 H26 120.8
C28 C27 C26 119.6(4)
C28 C27 H27 120.2
C26 C27 H27 120.2
C27 C28 C29 119.6(4)
C27 C28 H28 120.2
C29 C28 H28 120.2
N10 C29 C28 120.9(4)
N10 C29 C30 114.6(3)
C28 C29 C30 124.4(3)
N11 C30 C31 120.2(4)
N11 C30 C29 116.1(3)
C31 C30 C29 123.7(4)
C32 C31 C30 119.8(4)
C32 C31 H31 120.1
C30 C31 H31 120.1
C33 C32 C31 118.8(4)
C33 C32 H32 120.6
C31 C32 H32 120.6
C34 C33 C32 119.4(4)
C34 C33 H33 120.3
C32 C33 H33 120.3
N11 C34 C33 122.6(4)
N11 C34 H34 118.7
C33 C34 H34 118.7
N12 C35 C36 122.5(6)
N12 C35 H35 118.8
C36 C35 H35 118.8
C37 C36 C35 120.6(7)
C37 C36 H36 119.7
C35 C36 H36 119.7
C36 C37 C38 118.0(5)
C36 C37 H37 121.0
C38 C37 H37 121.0
C37 C38 C39 122.0(6)
C37 C38 H38 119.0
C39 C38 H38 119.0
N12 C39 C38 117.8(6)
N12 C39 C40 115.1(4)
C38 C39 C40 127.0(5)
C41 C40 N13 119.3(6)
C41 C40 C39 124.7(6)
N13 C40 C39 115.9(4)
C42 C41 C40 120.5(7)
C42 C41 H41 119.7
C40 C41 H41 119.7
C41 C42 C43 120.7(6)
C41 C42 H42 119.6
C43 C42 H42 119.6
C44 C43 C42 116.5(7)
C44 C43 H43 121.8
C42 C43 H43 121.8
N13 C44 C43 123.0(6)
N13 C44 H44 118.5
C43 C44 H44 118.5
N7 C45 C46 108.8(3)
N7 C45 H45A 109.9
C46 C45 H45A 109.9
N7 C45 H45B 109.9
C46 C45 H45B 109.9
H45A C45 H45B 108.3
C47 C46 C45 107.4(4)
C47 C46 H46A 110.2
C45 C46 H46A 110.2
C47 C46 H46B 110.2
C45 C46 H46B 110.2
H46A C46 H46B 108.5
N8 C47 C46 112.8(3)
N8 C47 H47A 109.0
C46 C47 H47A 109.0
N8 C47 H47B 109.0
C46 C47 H47B 109.0
H47A C47 H47B 107.8
N8 C48 C49 111.9(4)
N8 C48 H48A 109.2
C49 C48 H48A 109.2
N8 C48 H48B 109.2
C49 C48 H48B 109.2
H48A C48 H48B 107.9
C48 C49 C50 107.7(4)
C48 C49 H49A 110.2
C50 C49 H49A 110.2
C48 C49 H49B 110.2
C50 C49 H49B 110.2
H49A C49 H49B 108.5
N9 C50 C49 108.8(3)
N9 C50 H50A 109.9
C49 C50 H50A 109.9
N9 C50 H50B 109.9
C49 C50 H50B 109.9
H50A C50 H50B 108.3
N9 C51 N8 124.4(3)
N9 C51 N7 119.7(3)
N8 C51 N7 115.8(3)
N14 C52 C53 107.5(4)
N14 C52 H52A 110.2
C53 C52 H52A 110.2
N14 C52 H52B 110.2
C53 C52 H52B 110.2
H52A C52 H52B 108.5
C52 C53 C54 108.9(4)
C52 C53 H53A 109.9
C54 C53 H53A 109.9
C52 C53 H53B 109.9
C54 C53 H53B 109.9
H53A C53 H53B 108.3
N15 C54 C53 112.4(4)
N15 C54 H54A 109.1
C53 C54 H54A 109.1
N15 C54 H54B 109.1
C53 C54 H54B 109.1
H54A C54 H54B 107.9
N15 C55 C56 113.4(4)
N15 C55 H55A 108.9
C56 C55 H55A 108.9
N15 C55 H55B 108.9
C56 C55 H55B 108.9
H55A C55 H55B 107.7
C55 C56 C57 107.3(4)
C55 C56 H56A 110.3
C57 C56 H56A 110.3
C55 C56 H56B 110.3
C57 C56 H56B 110.3
H56A C56 H56B 108.5
N16 C57 C56 109.3(4)
N16 C57 H57A 109.8
C56 C57 H57A 109.8
N16 C57 H57B 109.8
C56 C57 H57B 109.8
H57A C57 H57B 108.3
N16 C58 N15 124.9(4)
N16 C58 N14 119.3(4)
N15 C58 N14 115.7(4)
F5 P1 F1 89.1(2)
F5 P1 F3 90.2(2)
F1 P1 F3 89.7(2)
F5 P1 F6 90.2(2)
F1 P1 F6 90.3(2)
F3 P1 F6 179.5(3)
F5 P1 F4 91.6(3)
F1 P1 F4 178.3(2)
F3 P1 F4 88.7(2)
F6 P1 F4 91.3(2)
F5 P1 F2 178.6(3)
F1 P1 F2 89.8(2)
F3 P1 F2 89.0(2)
F6 P1 F2 90.5(2)
F4 P1 F2 89.5(2)
F11 P2 F12 91.02(19)
F11 P2 F8 178.0(2)
F12 P2 F8 91.01(18)
F11 P2 F7 89.32(18)
F12 P2 F7 90.7(2)
F8 P2 F7 90.63(18)
F11 P2 F9 88.75(18)
F12 P2 F9 179.5(2)
F8 P2 F9 89.22(18)
F7 P2 F9 89.69(19)
F11 P2 F10 90.4(2)
F12 P2 F10 90.2(2)
F8 P2 F10 89.60(19)
F7 P2 F10 179.0(2)
F9 P2 F10 89.4(2)
F13 P3 F17 92.5(3)
F13 P3 F18 90.3(2)
F17 P3 F18 90.30(19)
F13 P3 F16 175.9(3)
F17 P3 F16 91.7(3)
F18 P3 F16 90.0(2)
F13 P3 F15 90.8(2)
F17 P3 F15 89.8(2)
F18 P3 F15 178.9(2)
F16 P3 F15 88.9(2)
F13 P3 F14 89.1(2)
F17 P3 F14 178.3(3)
F18 P3 F14 90.2(2)
F16 P3 F14 86.7(2)
F15 P3 F14 89.7(2)
F22 P4 F21 88.4(4)
F22 P4 F20 92.1(3)
F21 P4 F20 91.7(3)
F22 P4 F24 93.4(3)
F21 P4 F24 178.1(3)
F20 P4 F24 87.8(3)
F22 P4 F23 89.7(3)
F21 P4 F23 90.5(3)
F20 P4 F23 177.2(3)
F24 P4 F23 89.9(3)
F22 P4 F19 179.4(3)
F21 P4 F19 91.2(3)
F20 P4 F19 88.4(3)
F24 P4 F19 86.9(3)
F23 P4 F19 89.7(3)
C60 C59 H59A 109.5
C60 C59 H59B 109.5
H59A C59 H59B 109.5
C60 C59 H59C 109.5
H59A C59 H59C 109.5
H59B C59 H59C 109.5
N17 C60 C59 174.7(11)
C62 C61 H61A 109.5
C62 C61 H61B 109.5
H61A C61 H61B 109.5
C62 C61 H61C 109.5
H61A C61 H61C 109.5
H61B C61 H61C 109.5
N18 C62 C61 174.6(12)

loop_
_geom_bond_atom_site_label_1
_geom_bond_atom_site_label_2
_geom_bond_distance
Ru1 N5 2.053(3)
Ru1 N4 2.059(3)
Ru1 N3 2.069(3)
Ru1 N6 2.078(3)
Ru1 N1 2.089(3)
Ru1 N9 2.096(3)
Ru2 N11 2.058(3)
Ru2 N13 2.061(3)
Ru2 N10 2.063(3)
Ru2 N12 2.064(4)
Ru2 N2 2.085(3)
Ru2 N16 2.096(4)
N1 C1 1.328(5)
N1 C4 1.356(5)
N2 C1 1.330(5)
N2 C2 1.357(5)
N3 C5 1.351(5)
N3 C9 1.351(5)
N4 C14 1.345(5)
N4 C10 1.360(5)
N5 C15 1.335(6)
N5 C19 1.359(5)
N6 C24 1.332(6)
N6 C20 1.352(6)
N7 C4 1.402(5)
N7 C51 1.402(5)
N7 C45 1.465(5)
N8 C51 1.347(5)
N8 C47 1.463(6)
N8 C48 1.475(6)
N9 C51 1.304(5)
N9 C50 1.465(5)
N10 C25 1.339(5)
N10 C29 1.356(5)
N11 C34 1.344(6)
N11 C30 1.359(5)
N12 C35 1.353(7)
N12 C39 1.368(6)
N13 C44 1.313(8)
N13 C40 1.389(7)
N14 C2 1.394(5)
N14 C58 1.406(5)
N14 C52 1.478(5)
N15 C58 1.343(6)
N15 C54 1.458(7)
N15 C55 1.481(6)
N16 C58 1.290(6)
N16 C57 1.463(5)
C1 H1 0.9500
C2 C3 1.386(5)
C3 C4 1.378(5)
C3 H3 0.9500
C5 C6 1.366(6)
C5 H5 0.9500
C6 C7 1.384(6)
C6 H6 0.9500
C7 C8 1.380(7)
C7 H7 0.9500
C8 C9 1.380(6)
C8 H8 0.9500
C9 C10 1.467(5)
C10 C11 1.393(6)
C11 C12 1.366(6)
C11 H11 0.9500
C12 C13 1.391(6)
C12 H12 0.9500
C13 C14 1.378(6)
C13 H13 0.9500
C14 H14 0.9500
C15 C16 1.399(6)
C15 H15 0.9500
C16 C17 1.379(8)
C16 H16 0.9500
C17 C18 1.374(9)
C17 H17 0.9500
C18 C19 1.390(6)
C18 H18 0.9500
C19 C20 1.479(7)
C20 C21 1.393(6)
C21 C22 1.373(9)
C21 H21 0.9500
C22 C23 1.380(9)
C22 H22 0.9500
C23 C24 1.382(6)
C23 H23 0.9500
C24 H24 0.9500
C25 C26 1.387(6)
C25 H25 0.9500
C26 C27 1.376(6)
C26 H26 0.9500
C27 C28 1.373(7)
C27 H27 0.9500
C28 C29 1.392(6)
C28 H28 0.9500
C29 C30 1.465(6)
C30 C31 1.396(5)
C31 C32 1.384(6)
C31 H31 0.9500
C32 C33 1.379(6)
C32 H32 0.9500
C33 C34 1.366(6)
C33 H33 0.9500
C34 H34 0.9500
C35 C36 1.370(7)
C35 H35 0.9500
C36 C37 1.347(11)
C36 H36 0.9500
C37 C38 1.372(11)
C37 H37 0.9500
C38 C39 1.416(8)
C38 H38 0.9500
C39 C40 1.449(9)
C40 C41 1.384(8)
C41 C42 1.336(11)
C41 H41 0.9500
C42 C43 1.416(12)
C42 H42 0.9500
C43 C44 1.393(7)
C43 H43 0.9500
C44 H44 0.9500
C45 C46 1.514(6)
C45 H45A 0.9900
C45 H45B 0.9900
C46 C47 1.508(7)
C46 H46A 0.9900
C46 H46B 0.9900
C47 H47A 0.9900
C47 H47B 0.9900
C48 C49 1.499(8)
C48 H48A 0.9900
C48 H48B 0.9900
C49 C50 1.506(6)
C49 H49A 0.9900
C49 H49B 0.9900
C50 H50A 0.9900
C50 H50B 0.9900
C52 C53 1.506(7)
C52 H52A 0.9900
C52 H52B 0.9900
C53 C54 1.507(8)
C53 H53A 0.9900
C53 H53B 0.9900
C54 H54A 0.9900
C54 H54B 0.9900
C55 C56 1.485(9)
C55 H55A 0.9900
C55 H55B 0.9900
C56 C57 1.519(7)
C56 H56A 0.9900
C56 H56B 0.9900
C57 H57A 0.9900
C57 H57B 0.9900
P1 F5 1.575(4)
P1 F1 1.583(4)
P1 F3 1.583(3)
P1 F6 1.585(3)
P1 F4 1.590(4)
P1 F2 1.611(4)
P2 F11 1.580(3)
P2 F12 1.584(3)
P2 F8 1.588(3)
P2 F7 1.592(3)
P2 F9 1.609(3)
P2 F10 1.611(4)
P3 F13 1.566(4)
P3 F17 1.571(4)
P3 F18 1.596(3)
P3 F16 1.601(4)
P3 F15 1.605(3)
P3 F14 1.607(4)
P4 F22 1.536(4)
P4 F21 1.567(4)
P4 F20 1.569(4)
P4 F24 1.585(4)
P4 F23 1.595(4)
P4 F19 1.607(4)
N17 C60 1.120(10)
C59 C60 1.359(12)
C59 H59A 0.9800
C59 H59B 0.9800
C59 H59C 0.9800
N18 C62 1.218(15)
C61 C62 1.400(17)
C61 H61A 0.9800
C61 H61B 0.9800
C61 H61C 0.9800

loop_
_geom_torsion_atom_site_label_1
_geom_torsion_atom_site_label_2
_geom_torsion_atom_site_label_3
_geom_torsion_atom_site_label_4
_geom_torsion
N5 Ru1 N1 C1 -25.7(3)
N3 Ru1 N1 C1 -122.1(3)
N6 Ru1 N1 C1 53.3(3)
N9 Ru1 N1 C1 148.8(3)
N5 Ru1 N1 C4 156.4(3)
N3 Ru1 N1 C4 60.0(3)
N6 Ru1 N1 C4 -124.6(3)
N9 Ru1 N1 C4 -29.1(3)
N13 Ru2 N2 C1 51.6(3)
N10 Ru2 N2 C1 -123.4(3)
N12 Ru2 N2 C1 -27.7(3)
N16 Ru2 N2 C1 148.1(3)
N13 Ru2 N2 C2 -128.1(3)
N10 Ru2 N2 C2 56.9(3)
N12 Ru2 N2 C2 152.6(3)
N16 Ru2 N2 C2 -31.6(3)
N5 Ru1 N3 C5 -86.6(3)
N4 Ru1 N3 C5 -172.5(3)
N1 Ru1 N3 C5 12.2(3)
N9 Ru1 N3 C5 96.7(3)
N5 Ru1 N3 C9 91.2(3)
N4 Ru1 N3 C9 5.2(3)
N1 Ru1 N3 C9 -170.1(3)
N9 Ru1 N3 C9 -85.6(3)
N5 Ru1 N4 C14 80.2(3)
N3 Ru1 N4 C14 176.2(3)
N6 Ru1 N4 C14 1.3(3)
N9 Ru1 N4 C14 -94.1(3)
N5 Ru1 N4 C10 -102.5(3)
N3 Ru1 N4 C10 -6.4(3)
N6 Ru1 N4 C10 178.6(3)
N9 Ru1 N4 C10 83.2(3)
N4 Ru1 N5 C15 87.0(3)
N3 Ru1 N5 C15 8.5(3)
N6 Ru1 N5 C15 -176.3(3)
N1 Ru1 N5 C15 -89.4(3)
N4 Ru1 N5 C19 -83.2(3)
N3 Ru1 N5 C19 -161.7(3)
N6 Ru1 N5 C19 13.6(3)
N1 Ru1 N5 C19 100.5(3)
N5 Ru1 N6 C24 169.7(3)
N4 Ru1 N6 C24 -104.4(3)
N1 Ru1 N6 C24 71.3(3)
N9 Ru1 N6 C24 -13.1(3)
N5 Ru1 N6 C20 -12.0(3)
N4 Ru1 N6 C20 73.9(3)
N1 Ru1 N6 C20 -110.4(3)
N9 Ru1 N6 C20 165.2(3)
N4 Ru1 N9 C51 -133.8(3)
N3 Ru1 N9 C51 -54.9(3)
N6 Ru1 N9 C51 130.0(3)
N1 Ru1 N9 C51 42.1(3)
N4 Ru1 N9 C50 36.0(3)
N3 Ru1 N9 C50 114.8(3)
N6 Ru1 N9 C50 -60.2(3)
N1 Ru1 N9 C50 -148.1(3)
N11 Ru2 N10 C25 -168.9(3)
N12 Ru2 N10 C25 -81.5(3)
N2 Ru2 N10 C25 17.8(3)
N16 Ru2 N10 C25 102.0(3)
N11 Ru2 N10 C29 10.4(3)
N12 Ru2 N10 C29 97.8(3)
N2 Ru2 N10 C29 -162.9(3)
N16 Ru2 N10 C29 -78.7(3)
N13 Ru2 N11 C34 2.7(4)
N10 Ru2 N11 C34 177.1(4)
N12 Ru2 N11 C34 81.9(4)
N16 Ru2 N11 C34 -93.6(4)
N13 Ru2 N11 C30 172.9(3)
N10 Ru2 N11 C30 -12.7(3)
N12 Ru2 N11 C30 -107.9(3)
N16 Ru2 N11 C30 76.5(3)
N11 Ru2 N12 C35 87.6(4)
N13 Ru2 N12 C35 -175.3(4)
N10 Ru2 N12 C35 8.5(4)
N2 Ru2 N12 C35 -87.4(4)
N11 Ru2 N12 C39 -83.8(3)
N13 Ru2 N12 C39 13.3(3)
N10 Ru2 N12 C39 -162.9(3)
N2 Ru2 N12 C39 101.2(3)
N11 Ru2 N13 C44 -104.1(3)
N12 Ru2 N13 C44 168.9(4)
N2 Ru2 N13 C44 69.8(3)
N16 Ru2 N13 C44 -14.4(4)
N11 Ru2 N13 C40 76.2(3)
N12 Ru2 N13 C40 -10.9(3)
N2 Ru2 N13 C40 -109.9(3)
N16 Ru2 N13 C40 165.9(3)
N11 Ru2 N16 C58 -128.5(3)
N13 Ru2 N16 C58 134.9(3)
N10 Ru2 N16 C58 -49.3(3)
N2 Ru2 N16 C58 45.9(3)
N11 Ru2 N16 C57 38.8(3)
N13 Ru2 N16 C57 -57.9(3)
N10 Ru2 N16 C57 118.0(3)
N2 Ru2 N16 C57 -146.8(3)
C4 N1 C1 N2 1.0(5)
Ru1 N1 C1 N2 -177.1(3)
C2 N2 C1 N1 -0.8(5)
Ru2 N2 C1 N1 179.5(3)
C1 N2 C2 C3 -0.4(5)
Ru2 N2 C2 C3 179.3(3)
C1 N2 C2 N14 175.4(3)
Ru2 N2 C2 N14 -4.9(4)
C58 N14 C2 N2 51.4(5)
C52 N14 C2 N2 -147.9(4)
C58 N14 C2 C3 -132.9(4)
C52 N14 C2 C3 27.8(5)
N2 C2 C3 C4 1.3(5)
N14 C2 C3 C4 -174.4(3)
C1 N1 C4 C3 0.0(5)
Ru1 N1 C4 C3 178.0(3)
C1 N1 C4 N7 175.2(3)
Ru1 N1 C4 N7 -6.8(4)
C2 C3 C4 N1 -1.1(5)
C2 C3 C4 N7 -176.2(3)
C51 N7 C4 N1 52.4(5)
C45 N7 C4 N1 -152.1(3)
C51 N7 C4 C3 -132.4(4)
C45 N7 C4 C3 23.1(5)
C9 N3 C5 C6 1.6(6)
Ru1 N3 C5 C6 179.3(3)
N3 C5 C6 C7 -0.2(6)
C5 C6 C7 C8 -1.6(8)
C6 C7 C8 C9 1.9(8)
C5 N3 C9 C8 -1.3(6)
Ru1 N3 C9 C8 -179.2(4)
C5 N3 C9 C10 174.7(3)
Ru1 N3 C9 C10 -3.2(4)
C7 C8 C9 N3 -0.4(8)
C7 C8 C9 C10 -176.1(5)
C14 N4 C10 C11 3.2(6)
Ru1 N4 C10 C11 -174.3(4)
C14 N4 C10 C9 -175.8(4)
Ru1 N4 C10 C9 6.7(4)
N3 C9 C10 N4 -2.3(5)
C8 C9 C10 N4 173.6(4)
N3 C9 C10 C11 178.8(4)
C8 C9 C10 C11 -5.3(7)
N4 C10 C11 C12 -2.9(8)
C9 C10 C11 C12 176.0(5)
C10 C11 C12 C13 0.9(8)
C11 C12 C13 C14 0.7(7)
C10 N4 C14 C13 -1.6(6)
Ru1 N4 C14 C13 175.6(3)
C12 C13 C14 N4 -0.4(7)
C19 N5 C15 C16 0.4(6)
Ru1 N5 C15 C16 -169.3(3)
N5 C15 C16 C17 0.5(7)
C15 C16 C17 C18 -0.4(8)
C16 C17 C18 C19 -0.6(8)
C15 N5 C19 C18 -1.5(6)
Ru1 N5 C19 C18 169.4(3)
C15 N5 C19 C20 176.0(3)
Ru1 N5 C19 C20 -13.1(4)
C17 C18 C19 N5 1.6(7)
C17 C18 C19 C20 -175.7(4)
C24 N6 C20 C21 3.8(6)
Ru1 N6 C20 C21 -174.6(3)
C24 N6 C20 C19 -173.0(3)
Ru1 N6 C20 C19 8.6(4)
N5 C19 C20 N6 2.9(5)
C18 C19 C20 N6 -179.7(4)
N5 C19 C20 C21 -173.7(4)
C18 C19 C20 C21 3.7(6)
N6 C20 C21 C22 -1.3(7)
C19 C20 C21 C22 175.1(4)
C20 C21 C22 C23 -2.1(7)
C21 C22 C23 C24 3.1(8)
C20 N6 C24 C23 -2.8(6)
Ru1 N6 C24 C23 175.4(3)
C22 C23 C24 N6 -0.7(7)
C29 N10 C25 C26 2.1(6)
Ru2 N10 C25 C26 -178.6(3)
N10 C25 C26 C27 0.2(6)
C25 C26 C27 C28 -1.9(6)
C26 C27 C28 C29 1.4(7)
C25 N10 C29 C28 -2.6(5)
Ru2 N10 C29 C28 178.0(3)
C25 N10 C29 C30 172.9(3)
Ru2 N10 C29 C30 -6.5(4)
C27 C28 C29 N10 0.9(6)
C27 C28 C29 C30 -174.1(4)
C34 N11 C30 C31 2.3(6)
Ru2 N11 C30 C31 -168.7(3)
C34 N11 C30 C29 -175.8(4)
Ru2 N11 C30 C29 13.3(4)
N10 C29 C30 N11 -4.6(5)
C28 C29 C30 N11 170.8(4)
N10 C29 C30 C31 177.4(4)
C28 C29 C30 C31 -7.2(6)
N11 C30 C31 C32 -1.3(6)
C29 C30 C31 C32 176.6(4)
C30 C31 C32 C33 -1.2(6)
C31 C32 C33 C34 2.7(6)
C30 N11 C34 C33 -0.8(6)
Ru2 N11 C34 C33 168.9(3)
C32 C33 C34 N11 -1.8(7)
C39 N12 C35 C36 2.9(7)
Ru2 N12 C35 C36 -168.1(4)
N12 C35 C36 C37 -1.9(9)
C35 C36 C37 C38 0.5(9)
C36 C37 C38 C39 -0.1(9)
C35 N12 C39 C38 -2.4(6)
Ru2 N12 C39 C38 169.7(3)
C35 N12 C39 C40 174.5(4)
Ru2 N12 C39 C40 -13.4(5)
C37 C38 C39 N12 1.0(8)
C37 C38 C39 C40 -175.4(5)
C44 N13 C40 C41 4.6(6)
Ru2 N13 C40 C41 -175.6(4)
C44 N13 C40 C39 -172.6(4)
Ru2 N13 C40 C39 7.1(5)
N12 C39 C40 C41 -172.9(5)
C38 C39 C40 C41 3.6(8)
N12 C39 C40 N13 4.2(6)
C38 C39 C40 N13 -179.3(4)
N13 C40 C41 C42 -2.3(8)
C39 C40 C41 C42 174.6(5)
C40 C41 C42 C43 -0.5(9)
C41 C42 C43 C44 1.2(9)
C40 N13 C44 C43 -4.1(7)
Ru2 N13 C44 C43 176.2(4)
C42 C43 C44 N13 1.2(7)
C4 N7 C45 C46 -101.0(4)
C51 N7 C45 C46 56.0(4)
N7 C45 C46 C47 -62.8(4)
C51 N8 C47 C46 11.7(7)
C48 N8 C47 C46 -176.8(4)
C45 C46 C47 N8 30.8(6)
C51 N8 C48 C49 -8.0(6)
C47 N8 C48 C49 -179.9(4)
N8 C48 C49 C50 43.6(5)
C51 N9 C50 C49 47.3(5)
Ru1 N9 C50 C49 -123.1(3)
C48 C49 C50 N9 -63.4(5)
C50 N9 C51 N8 -9.7(5)
Ru1 N9 C51 N8 160.6(3)
C50 N9 C51 N7 172.5(3)
Ru1 N9 C51 N7 -17.3(5)
C47 N8 C51 N9 159.7(4)
C48 N8 C51 N9 -11.2(6)
C47 N8 C51 N7 -22.4(6)
C48 N8 C51 N7 166.7(4)
C4 N7 C51 N9 -39.0(5)
C45 N7 C51 N9 164.8(3)
C4 N7 C51 N8 143.0(4)
C45 N7 C51 N8 -13.2(5)
C2 N14 C52 C53 -106.3(4)
C58 N14 C52 C53 55.5(5)
N14 C52 C53 C54 -62.1(5)
C58 N15 C54 C53 8.3(7)
C55 N15 C54 C53 -176.0(4)
C52 C53 C54 N15 32.6(6)
C58 N15 C55 C56 -5.7(7)
C54 N15 C55 C56 178.3(4)
N15 C55 C56 C57 40.4(6)
C58 N16 C57 C56 48.8(5)
Ru2 N16 C57 C56 -119.2(4)
C55 C56 C57 N16 -61.9(5)
C57 N16 C58 N15 -11.6(6)
Ru2 N16 C58 N15 156.5(3)
C57 N16 C58 N14 170.8(3)
Ru2 N16 C58 N14 -21.2(5)
C54 N15 C58 N16 164.1(4)
C55 N15 C58 N16 -11.4(6)
C54 N15 C58 N14 -18.2(6)
C55 N15 C58 N14 166.3(4)
C2 N14 C58 N16 -36.6(5)
C52 N14 C58 N16 162.2(4)
C2 N14 C58 N15 145.6(4)
C52 N14 C58 N15 -15.6(5)
